data_7125269
loop_
_publ_author_name
'Behrle, Andrew C.'
'Myers, Alexander J.'
'Rungthanaphatsophon, Pokpong'
'Lukens, Wayne W.'
'Barnes, Charles L.'
'Walensky, Justin R.'

_publ_section_title
;
 Uranium(iii) and thorium(iv) alkyl complexes as potential starting
 materials.
;
_journal_issue 100
_journal_name_full 'Chemical communications (Cambridge, England)'
_journal_page_first 14373
_journal_page_last 14375
_journal_paper_doi 10.1039/c6cc08105c
_journal_volume 52
_journal_year 2016
_chemical_formula_sum 'C27 H36 N3 U'
_chemical_formula_weight 640.62
_space_group_crystal_system monoclinic
_space_group_IT_number 14
_space_group_name_Hall '-P 2ybc'
_space_group_name_H-M_alt 'P 1 21/c 1'
_atom_sites_solution_hydrogens geom
_audit_creation_method SHELXL-2014/7
_audit_update_record
;
2016-10-03 deposited with the CCDC.
2016-11-10 downloaded from the CCDC.
;
_cell_angle_alpha 90
_cell_angle_beta 93.520(2)
_cell_angle_gamma 90
_cell_formula_units_Z 4
_cell_length_a 14.318(2)
_cell_length_b 11.5400(17)
_cell_length_c 14.975(2)
_cell_measurement_reflns_used 9920
_cell_measurement_temperature 100(2)
_cell_measurement_theta_max 26.83
_cell_measurement_theta_min 2.23
_cell_volume 2469.6(6)
_computing_cell_refinement 'APEX2 (Bruker AXS, 2008)'
_computing_data_collection 'APEX2 (Bruker AXS, 2008)'
_computing_data_reduction 'APEX2 (Bruker AXS, 2008)'
_computing_molecular_graphics 'X-SEED, Barbour, 2001'
_computing_publication_material 'CIFTAB (Sheldrick, 2013)'
_computing_structure_refinement 'SHELXL-2014(Sheldrick, 2014)'
_computing_structure_solution 'SHELXS-2014 (Sheldrick, 2014)'
_diffrn_ambient_temperature 100(2)
_diffrn_measured_fraction_theta_full 1.000
_diffrn_measured_fraction_theta_max 0.993
_diffrn_measurement_device_type 'Bruker APEXII CCD area detector'
_diffrn_measurement_method 'omega scans'
_diffrn_radiation_type MoK\a
_diffrn_radiation_wavelength 0.71073
_diffrn_reflns_av_R_equivalents 0.0431
_diffrn_reflns_av_unetI/netI 0.0320
_diffrn_reflns_Laue_measured_fraction_full 1.000
_diffrn_reflns_Laue_measured_fraction_max 0.993
_diffrn_reflns_limit_h_max 18
_diffrn_reflns_limit_h_min -18
_diffrn_reflns_limit_k_max 14
_diffrn_reflns_limit_k_min -14
_diffrn_reflns_limit_l_max 18
_diffrn_reflns_limit_l_min -19
_diffrn_reflns_number 27159
_diffrn_reflns_point_group_measured_fraction_full 1.000
_diffrn_reflns_point_group_measured_fraction_max 0.993
_diffrn_reflns_theta_full 25.242
_diffrn_reflns_theta_max 26.901
_diffrn_reflns_theta_min 2.230
_diffrn_standards_decay_% 0.0
_exptl_absorpt_coefficient_mu 6.591
_exptl_absorpt_correction_T_max 0.62
_exptl_absorpt_correction_T_min 0.32
_exptl_absorpt_correction_type multi-scan
_exptl_absorpt_process_details
;
 Data were corrected for decay and absorption using the program SADABS 
 (Sheldrick, G. M. (2003). SADABS. Version 2.10. University of
 G\"ottingen, Germany).
;
_exptl_crystal_colour black
_exptl_crystal_density_diffrn 1.723
_exptl_crystal_description prism
_exptl_crystal_F_000 1244
_exptl_crystal_size_max 0.300
_exptl_crystal_size_mid 0.125
_exptl_crystal_size_min 0.080
_refine_diff_density_max 1.699
_refine_diff_density_min -1.091
_refine_diff_density_rms 0.110
_refine_ls_extinction_method none
_refine_ls_goodness_of_fit_ref 1.033
_refine_ls_hydrogen_treatment constr
_refine_ls_matrix_type full
_refine_ls_number_parameters 286
_refine_ls_number_reflns 5299
_refine_ls_number_restraints 0
_refine_ls_restrained_S_all 1.033
_refine_ls_R_factor_all 0.0310
_refine_ls_R_factor_gt 0.0233
_refine_ls_shift/su_max 0.001
_refine_ls_shift/su_mean 0.000
_refine_ls_structure_factor_coef Fsqd
_refine_ls_weighting_details 'w=1/[\s^2^(Fo^2^)+(0.0181P)^2^+3.4437P] where P=(Fo^2^+2Fc^2^)/3'
_refine_ls_weighting_scheme calc
_refine_ls_wR_factor_gt 0.0496
_refine_ls_wR_factor_ref 0.0524
_reflns_Friedel_coverage 0.000
_reflns_number_gt 4581
_reflns_number_total 5299
_reflns_threshold_expression 'I > 2\s(I)'
_cod_data_source_file c6cc08105c2.cif
_cod_data_source_block Compound1
_cod_original_sg_symbol_H-M 'P 21/c'
_cod_database_code 7125269
_shelx_shelxl_version_number 2014/7
_shelx_space_group_comment
;
The symmetry employed for this shelxl refinement is uniquely defined
by the following loop, which should always be used as a source of
symmetry information in preference to the above space-group names.
They are only intended as comments.
;
_shelx_estimated_absorpt_t_min 0.242
_shelx_estimated_absorpt_t_max 0.621
_shelxl_version_number 2014_7

loop_
_space_group_symop_operation_xyz
'x, y, z'
'-x, y+1/2, -z+1/2'
'-x, -y, -z'
'x, -y-1/2, z-1/2'

loop_
_atom_site_label
_atom_site_type_symbol
_atom_site_fract_x
_atom_site_fract_y
_atom_site_fract_z
_atom_site_U_iso_or_equiv
_atom_site_adp_type
_atom_site_occupancy
_atom_site_site_symmetry_order
_atom_site_calc_flag
_atom_site_refinement_flags_posn
_atom_site_refinement_flags_adp
U1 U 0.23920(2) 0.05299(2) 0.21599(2) 0.01834(5) Uani 1 1 d . .
N1 N 0.0572(2) 0.0445(2) 0.1855(2) 0.0262(7) Uani 1 1 d . .
N3 N 0.2966(2) 0.2599(2) 0.24989(19) 0.0231(6) Uani 1 1 d . .
C21 C 0.2638(2) 0.1022(3) 0.4001(2) 0.0194(7) Uani 1 1 d . .
H21 H 0.3246 0.1012 0.3781 0.023 Uiso 1 1 calc R U
C19 C 0.2068(2) 0.2522(3) 0.2891(2) 0.0243(8) Uani 1 1 d . .
H19 H 0.1534 0.3009 0.2647 0.029 Uiso 1 1 calc R U
C12 C 0.3931(2) -0.0921(3) 0.2595(2) 0.0199(7) Uani 1 1 d . .
H12 H 0.3458 -0.1384 0.2299 0.024 Uiso 1 1 calc R U
C1 C 0.0959(3) -0.0536(3) 0.1402(3) 0.0263(8) Uani 1 1 d . .
H1 H 0.0886 -0.0598 0.0735 0.032 Uiso 1 1 calc R U
C15 C 0.5304(3) 0.0406(3) 0.3498(3) 0.0325(9) Uani 1 1 d . .
H15 H 0.5771 0.0861 0.3810 0.039 Uiso 1 1 calc R U
C16 C 0.5004(3) 0.0710(3) 0.2649(3) 0.0290(8) Uani 1 1 d . .
H16 H 0.5268 0.1371 0.2384 0.035 Uiso 1 1 calc R U
C20 C 0.1967(2) 0.1846(3) 0.3655(2) 0.0198(7) Uani 1 1 d . .
C14 C 0.4940(3) -0.0562(3) 0.3922(3) 0.0296(8) Uani 1 1 d . .
H14 H 0.5159 -0.0768 0.4512 0.035 Uiso 1 1 calc R U
C13 C 0.4262(2) -0.1205(3) 0.3467(2) 0.0239(7) Uani 1 1 d . .
H13 H 0.4009 -0.1860 0.3751 0.029 Uiso 1 1 calc R U
C22 C 0.2409(2) 0.0227(3) 0.4664(2) 0.0217(7) Uani 1 1 d . .
H22 H 0.2863 -0.0325 0.4876 0.026 Uiso 1 1 calc R U
N2 N 0.3268(2) -0.0280(3) 0.0796(2) 0.0293(7) Uani 1 1 d . .
C23 C 0.1542(3) 0.0230(3) 0.5014(2) 0.0270(8) Uani 1 1 d . .
H23 H 0.1389 -0.0327 0.5449 0.032 Uiso 1 1 calc R U
C5 C 0.2400(2) -0.3214(3) 0.2876(3) 0.0269(8) Uani 1 1 d . .
H5 H 0.2760 -0.3794 0.3188 0.032 Uiso 1 1 calc R U
C6 C 0.2226(2) -0.3273(3) 0.1943(3) 0.0275(8) Uani 1 1 d . .
H6 H 0.2477 -0.3903 0.1627 0.033 Uiso 1 1 calc R U
C2 C 0.1341(2) -0.1469(3) 0.1916(2) 0.0209(7) Uani 1 1 d . .
C4 C 0.2038(2) -0.2300(3) 0.3323(2) 0.0246(8) Uani 1 1 d . .
H4 H 0.2141 -0.2255 0.3955 0.029 Uiso 1 1 calc R U
C10 C 0.3911(3) 0.0464(3) 0.1318(2) 0.0259(8) Uani 1 1 d . .
H10 H 0.4159 0.1185 0.1048 0.031 Uiso 1 1 calc R U
C3 C 0.1517(2) -0.1424(3) 0.2868(2) 0.0205(7) Uani 1 1 d . .
H3 H 0.1279 -0.0796 0.3195 0.025 Uiso 1 1 calc R U
C25 C 0.1082(2) 0.1845(3) 0.4064(2) 0.0250(8) Uani 1 1 d . .
H25 H 0.0621 0.2400 0.3875 0.030 Uiso 1 1 calc R U
C24 C 0.0888(2) 0.1074(3) 0.4713(2) 0.0260(8) Uani 1 1 d . .
H24 H 0.0297 0.1106 0.4968 0.031 Uiso 1 1 calc R U
C11 C 0.4297(2) 0.0057(3) 0.2145(2) 0.0238(8) Uani 1 1 d . .
C7 C 0.1709(2) -0.2460(3) 0.1479(3) 0.0258(8) Uani 1 1 d . .
H7 H 0.1590 -0.2550 0.0851 0.031 Uiso 1 1 calc R U
C26 C 0.2849(3) 0.3167(3) 0.1620(3) 0.0317(9) Uani 1 1 d . .
H26A H 0.2389 0.2738 0.1237 0.048 Uiso 1 1 calc R U
H26B H 0.3450 0.3179 0.1340 0.048 Uiso 1 1 calc R U
H26C H 0.2629 0.3963 0.1696 0.048 Uiso 1 1 calc R U
C27 C 0.3714(2) 0.3183(3) 0.3045(2) 0.0261(8) Uani 1 1 d . .
H27A H 0.3546 0.3997 0.3127 0.039 Uiso 1 1 calc R U
H27B H 0.4300 0.3138 0.2741 0.039 Uiso 1 1 calc R U
H27C H 0.3795 0.2802 0.3629 0.039 Uiso 1 1 calc R U
C9 C 0.0383(3) 0.1409(3) 0.1228(3) 0.0379(10) Uani 1 1 d . .
H9A H 0.0955 0.1600 0.0932 0.057 Uiso 1 1 calc R U
H9B H 0.0177 0.2087 0.1557 0.057 Uiso 1 1 calc R U
H9C H -0.0108 0.1182 0.0777 0.057 Uiso 1 1 calc R U
C8 C -0.0275(3) 0.0210(3) 0.2335(3) 0.0348(9) Uani 1 1 d . .
H8A H -0.0792 0.0008 0.1904 0.052 Uiso 1 1 calc R U
H8B H -0.0441 0.0901 0.2671 0.052 Uiso 1 1 calc R U
H8C H -0.0155 -0.0437 0.2751 0.052 Uiso 1 1 calc R U
C17 C 0.3689(3) -0.1340(4) 0.0446(3) 0.0377(10) Uani 1 1 d . .
H17A H 0.4146 -0.1129 0.0013 0.057 Uiso 1 1 calc R U
H17B H 0.3198 -0.1823 0.0152 0.057 Uiso 1 1 calc R U
H17C H 0.4003 -0.1774 0.0941 0.057 Uiso 1 1 calc R U
C18 C 0.2794(4) 0.0355(4) 0.0053(3) 0.0502(12) Uani 1 1 d . .
H18A H 0.2481 0.1037 0.0284 0.075 Uiso 1 1 calc R U
H18B H 0.2330 -0.0149 -0.0258 0.075 Uiso 1 1 calc R U
H18C H 0.3255 0.0602 -0.0366 0.075 Uiso 1 1 calc R U

loop_
_atom_site_aniso_label
_atom_site_aniso_U_11
_atom_site_aniso_U_22
_atom_site_aniso_U_33
_atom_site_aniso_U_23
_atom_site_aniso_U_13
_atom_site_aniso_U_12
U1 0.01915(7) 0.01431(7) 0.02147(7) -0.00063(5) 0.00044(5) -0.00039(5)
N1 0.0246(15) 0.0194(15) 0.0335(17) -0.0004(13) -0.0071(13) 0.0007(12)
N3 0.0267(16) 0.0162(14) 0.0267(16) 0.0029(12) 0.0035(13) -0.0013(12)
C21 0.0218(17) 0.0209(16) 0.0155(16) -0.0057(13) 0.0004(13) -0.0035(14)
C19 0.0216(18) 0.0166(16) 0.034(2) 0.0007(15) 0.0005(15) 0.0051(14)
C12 0.0147(16) 0.0168(15) 0.0284(19) -0.0049(14) 0.0027(14) 0.0015(13)
C1 0.0293(19) 0.0235(18) 0.0252(19) -0.0028(15) -0.0062(15) 0.0005(15)
C15 0.0178(17) 0.030(2) 0.049(3) -0.0163(18) -0.0016(17) 0.0013(15)
C16 0.0228(18) 0.0206(18) 0.045(2) -0.0046(16) 0.0111(17) -0.0018(15)
C20 0.0218(17) 0.0131(15) 0.0244(18) -0.0038(13) 0.0000(14) -0.0015(13)
C14 0.0239(18) 0.033(2) 0.032(2) -0.0098(17) -0.0025(16) 0.0106(16)
C13 0.0221(17) 0.0228(17) 0.0271(19) -0.0022(15) 0.0031(15) 0.0050(14)
C22 0.0254(18) 0.0220(17) 0.0171(17) -0.0025(14) -0.0042(14) 0.0009(14)
N2 0.0388(19) 0.0306(17) 0.0190(16) -0.0021(13) 0.0068(14) 0.0008(14)
C23 0.032(2) 0.0261(18) 0.0226(19) 0.0003(15) 0.0011(16) -0.0079(15)
C5 0.0219(18) 0.0156(16) 0.043(2) 0.0031(15) -0.0011(16) -0.0039(14)
C6 0.0277(19) 0.0165(17) 0.038(2) -0.0057(15) 0.0023(16) -0.0013(14)
C2 0.0167(16) 0.0195(16) 0.0260(18) -0.0040(14) -0.0017(14) -0.0049(13)
C4 0.0217(17) 0.0238(18) 0.0276(19) 0.0045(15) -0.0040(15) -0.0089(14)
C10 0.033(2) 0.0206(17) 0.0251(19) 0.0006(15) 0.0102(16) -0.0018(15)
C3 0.0211(17) 0.0149(16) 0.0256(18) -0.0010(14) 0.0023(14) -0.0042(13)
C25 0.0218(18) 0.0224(18) 0.031(2) -0.0051(15) 0.0008(15) 0.0011(14)
C24 0.0221(18) 0.0269(18) 0.029(2) -0.0071(16) 0.0058(15) -0.0031(15)
C11 0.0194(17) 0.0195(17) 0.033(2) -0.0062(15) 0.0081(15) 0.0022(14)
C7 0.0279(19) 0.0195(17) 0.030(2) -0.0057(15) 0.0007(15) -0.0048(15)
C26 0.041(2) 0.0230(19) 0.031(2) 0.0090(16) 0.0046(17) -0.0060(17)
C27 0.0278(19) 0.0194(17) 0.031(2) -0.0042(15) 0.0036(16) -0.0039(14)
C9 0.038(2) 0.027(2) 0.046(3) 0.0040(18) -0.0146(19) 0.0029(18)
C8 0.0199(18) 0.032(2) 0.052(3) -0.0063(19) -0.0045(18) 0.0027(16)
C17 0.042(2) 0.042(2) 0.031(2) -0.0123(18) 0.0130(18) -0.0029(19)
C18 0.062(3) 0.063(3) 0.025(2) 0.011(2) 0.001(2) 0.004(3)

loop_
_atom_type_symbol
_atom_type_description
_atom_type_scat_dispersion_real
_atom_type_scat_dispersion_imag
_atom_type_scat_source
C C 0.0033 0.0016 'International Tables Vol C Tables 4.2.6.8 and 6.1.1.4'
H H 0.0000 0.0000 'International Tables Vol C Tables 4.2.6.8 and 6.1.1.4'
N N 0.0061 0.0033 'International Tables Vol C Tables 4.2.6.8 and 6.1.1.4'
U U -9.6767 9.6646 'International Tables Vol C Tables 4.2.6.8 and 6.1.1.4'

loop_
_geom_angle_atom_site_label_1
_geom_angle_atom_site_label_2
_geom_angle_atom_site_label_3
_geom_angle
N3 U1 C10 81.63(10)
N3 U1 C1 139.78(10)
C10 U1 C1 116.09(12)
N3 U1 C19 32.57(10)
C10 U1 C19 114.15(11)
C1 U1 C19 116.55(11)
N3 U1 N1 111.89(9)
C10 U1 N1 140.58(11)
C1 U1 N1 32.23(10)
C19 U1 N1 84.57(10)
N3 U1 N2 108.75(9)
C10 U1 N2 32.30(11)
C1 U1 N2 83.90(11)
C19 U1 N2 138.26(10)
N1 U1 N2 111.56(10)
N3 U1 C2 165.31(9)
C10 U1 C2 112.26(10)
C1 U1 C2 30.38(10)
C19 U1 C2 133.10(10)
N1 U1 C2 54.45(9)
N2 U1 C2 83.28(10)
N3 U1 C11 83.21(10)
C10 U1 C11 30.10(11)
C1 U1 C11 130.75(11)
C19 U1 C11 112.15(10)
N1 U1 C11 162.96(10)
N2 U1 C11 53.87(10)
C2 U1 C11 111.14(10)
N3 U1 C20 54.59(9)
C10 U1 C20 129.57(10)
C1 U1 C20 113.69(11)
C19 U1 C20 29.73(10)
N1 U1 C20 84.10(10)
N2 U1 C20 161.63(10)
C2 U1 C20 114.46(10)
C11 U1 C20 111.95(10)
N3 U1 C12 105.73(9)
C10 U1 C12 54.84(11)
C1 U1 C12 113.98(11)
C19 U1 C12 125.90(10)
N1 U1 C12 140.80(9)
N2 U1 C12 64.20(10)
C2 U1 C12 86.90(10)
C11 U1 C12 29.62(10)
C20 U1 C12 110.06(10)
N3 U1 C21 66.37(9)
C10 U1 C21 115.21(11)
C1 U1 C21 124.91(11)
C19 U1 C21 54.84(10)
N1 U1 C21 103.98(10)
N2 U1 C21 142.59(10)
C2 U1 C21 109.37(10)
C11 U1 C21 89.07(10)
C20 U1 C21 29.40(9)
C12 U1 C21 81.03(10)
N3 U1 C3 144.55(9)
C10 U1 C3 124.60(10)
C1 U1 C3 55.03(11)
C19 U1 C3 117.00(10)
N1 U1 C3 64.85(9)
N2 U1 C3 104.60(10)
C2 U1 C3 29.71(10)
C11 U1 C3 107.74(10)
C20 U1 C3 90.54(10)
C12 U1 C3 78.26(10)
C21 U1 C3 79.91(10)
C1 N1 C9 110.7(3)
C1 N1 C8 115.8(3)
C9 N1 C8 109.1(3)
C1 N1 U1 72.87(18)
C9 N1 U1 103.0(2)
C8 N1 U1 139.6(2)
C19 N3 C27 115.9(3)
C19 N3 C26 109.5(3)
C27 N3 C26 109.4(3)
C19 N3 U1 75.00(17)
C27 N3 U1 138.6(2)
C26 N3 U1 102.7(2)
C22 C21 C20 120.7(3)
C22 C21 U1 122.6(2)
C20 C21 U1 74.81(18)
C20 C19 N3 120.3(3)
C20 C19 U1 83.2(2)
N3 C19 U1 72.43(17)
C13 C12 C11 120.7(3)
C13 C12 U1 124.8(2)
C11 C12 U1 74.07(19)
C2 C1 N1 119.1(3)
C2 C1 U1 81.6(2)
N1 C1 U1 74.90(18)
C16 C15 C14 121.5(3)
C15 C16 C11 121.8(3)
C19 C20 C21 124.5(3)
C19 C20 C25 119.1(3)
C21 C20 C25 115.8(3)
C19 C20 U1 67.05(19)
C21 C20 U1 75.79(18)
C25 C20 U1 125.4(2)
C13 C14 C15 118.7(4)
C14 C13 C12 121.7(3)
C23 C22 C21 121.5(3)
C10 N2 C18 111.2(3)
C10 N2 C17 115.0(3)
C18 N2 C17 109.0(3)
C10 N2 U1 71.91(18)
C18 N2 U1 101.1(2)
C17 N2 U1 142.7(2)
C22 C23 C24 118.5(3)
C4 C5 C6 118.4(3)
C7 C6 C5 122.2(3)
C1 C2 C3 123.5(3)
C1 C2 C7 119.9(3)
C3 C2 C7 115.9(3)
C1 C2 U1 68.02(19)
C3 C2 U1 77.15(18)
C7 C2 U1 120.9(2)
C5 C4 C3 121.4(3)
C11 C10 N2 118.6(3)
C11 C10 U1 82.9(2)
N2 C10 U1 75.78(19)
C4 C3 C2 120.7(3)
C4 C3 U1 121.5(2)
C2 C3 U1 73.14(18)
C24 C25 C20 121.9(3)
C25 C24 C23 121.4(3)
C10 C11 C12 122.9(3)
C10 C11 C16 120.9(3)
C12 C11 C16 115.6(3)
C10 C11 U1 66.97(19)
C12 C11 U1 76.31(19)
C16 C11 U1 123.4(2)
C6 C7 C2 121.3(3)

loop_
_geom_bond_atom_site_label_1
_geom_bond_atom_site_label_2
_geom_bond_distance
U1 N3 2.566(3)
U1 C10 2.581(4)
U1 C1 2.593(4)
U1 C19 2.600(3)
U1 N1 2.620(3)
U1 N2 2.632(3)
U1 C2 2.766(3)
U1 C11 2.784(3)
U1 C20 2.804(3)
U1 C12 2.813(3)
U1 C21 2.816(3)
U1 C3 2.818(3)
N1 C1 1.447(5)
N1 C9 1.470(5)
N1 C8 1.473(5)
N3 C19 1.449(4)
N3 C27 1.470(4)
N3 C26 1.471(4)
C21 C22 1.405(5)
C21 C20 1.426(5)
C19 C20 1.400(5)
C12 C13 1.400(5)
C12 C11 1.431(5)
C1 C2 1.414(5)
C15 C16 1.363(6)
C15 C14 1.400(6)
C16 C11 1.438(5)
C20 C25 1.440(5)
C14 C13 1.369(5)
C22 C23 1.377(5)
N2 C10 1.451(5)
N2 C18 1.464(5)
N2 C17 1.475(5)
C23 C24 1.407(5)
C5 C4 1.369(5)
C5 C6 1.405(5)
C6 C7 1.359(5)
C2 C3 1.433(5)
C2 C7 1.434(5)
C4 C3 1.408(5)
C10 C11 1.407(5)
C25 C24 1.358(5)

loop_
_geom_torsion_atom_site_label_1
_geom_torsion_atom_site_label_2
_geom_torsion_atom_site_label_3
_geom_torsion_atom_site_label_4
_geom_torsion
C27 N3 C19 C20 -66.4(4)
C26 N3 C19 C20 169.3(3)
U1 N3 C19 C20 70.8(3)
C27 N3 C19 U1 -137.2(3)
C26 N3 C19 U1 98.4(2)
C9 N1 C1 C2 168.9(3)
C8 N1 C1 C2 -66.3(4)
U1 N1 C1 C2 71.1(3)
C9 N1 C1 U1 97.8(3)
C8 N1 C1 U1 -137.4(3)
C14 C15 C16 C11 0.1(6)
N3 C19 C20 C21 -13.0(5)
U1 C19 C20 C21 52.1(3)
N3 C19 C20 C25 176.0(3)
U1 C19 C20 C25 -118.9(3)
N3 C19 C20 U1 -65.1(3)
C22 C21 C20 C19 -167.8(3)
U1 C21 C20 C19 -48.5(3)
C22 C21 C20 C25 3.5(5)
U1 C21 C20 C25 122.8(3)
C22 C21 C20 U1 -119.2(3)
C16 C15 C14 C13 -0.5(5)
C15 C14 C13 C12 0.3(5)
C11 C12 C13 C14 0.2(5)
U1 C12 C13 C14 -91.2(4)
C20 C21 C22 C23 -1.4(5)
U1 C21 C22 C23 -92.4(4)
C21 C22 C23 C24 -1.8(5)
C4 C5 C6 C7 -0.4(5)
N1 C1 C2 C3 -11.1(5)
U1 C1 C2 C3 56.3(3)
N1 C1 C2 C7 178.6(3)
U1 C1 C2 C7 -114.0(3)
N1 C1 C2 U1 -67.4(3)
C6 C5 C4 C3 -1.1(5)
C18 N2 C10 C11 168.8(3)
C17 N2 C10 C11 -66.8(4)
U1 N2 C10 C11 73.6(3)
C18 N2 C10 U1 95.2(3)
C17 N2 C10 U1 -140.4(3)
C5 C4 C3 C2 0.6(5)
C5 C4 C3 U1 -87.6(4)
C1 C2 C3 C4 -169.3(3)
C7 C2 C3 C4 1.3(5)
U1 C2 C3 C4 -117.0(3)
C1 C2 C3 U1 -52.3(3)
C7 C2 C3 U1 118.3(3)
C19 C20 C25 C24 169.1(3)
C21 C20 C25 C24 -2.7(5)
U1 C20 C25 C24 87.9(4)
C20 C25 C24 C23 -0.4(5)
C22 C23 C24 C25 2.7(5)
N2 C10 C11 C12 -15.1(5)
U1 C10 C11 C12 54.4(3)
N2 C10 C11 C16 174.1(3)
U1 C10 C11 C16 -116.3(3)
N2 C10 C11 U1 -69.6(3)
C13 C12 C11 C10 -171.8(3)
U1 C12 C11 C10 -50.4(3)
C13 C12 C11 C16 -0.6(5)
U1 C12 C11 C16 120.8(3)
C13 C12 C11 U1 -121.4(3)
C15 C16 C11 C10 171.8(3)
C15 C16 C11 C12 0.4(5)
C15 C16 C11 U1 90.5(4)
C5 C6 C7 C2 2.3(5)
C1 C2 C7 C6 168.3(3)
C3 C2 C7 C6 -2.7(5)
U1 C2 C7 C6 87.4(4)
